data_4110899
loop_
_publ_author_name
'Robert J. Wright'
'Marcin Brynda'
'James C. Fettinger'
'Audra R. Betzer'
'Philip P. Power'

_publ_section_title
;
 Quasi-Isomeric Gallium Amides and Imides GaNR2 and RGaNR (R = Organic
 Group): Reactions of the Digallene, Ar'GaGaAr' (Ar' =
 C6H3-2,6-(C6H3-2,6-Pri2)2) with Unsaturated Nitrogen Compounds
;
_journal_name_full 'Journal of the American Chemical Society'
_journal_page_first 12498
_journal_page_last 12509
_journal_paper_doi 10.1021/ja063072k
_journal_volume 128
_journal_year 2006
_chemical_formula_moiety 'C95 H115 Ga2 N4'
_chemical_formula_sum 'C95 H115 Ga2 N4'
_chemical_formula_weight 1452.35
_chemical_name_common (D*GaNNCPh2)2
_chemical_name_systematic
; 
 ? 
;
_space_group_IT_number 14
_symmetry_cell_setting monoclinic
_symmetry_space_group_name_Hall '-P 2yn'
_symmetry_space_group_name_H-M 'P 1 21/n 1'
_atom_sites_solution_hydrogens geom
_atom_sites_solution_primary direct
_atom_sites_solution_secondary difmap
_audit_creation_method SHELXL-97
_cell_angle_alpha 90.00
_cell_angle_beta 98.2590(10)
_cell_angle_gamma 90.00
_cell_formula_units_Z 4
_cell_length_a 14.4015(10)
_cell_length_b 26.1551(19)
_cell_length_c 21.8374(16)
_cell_measurement_reflns_used 5016
_cell_measurement_temperature 91(2)
_cell_measurement_theta_max 26.44
_cell_measurement_theta_min 2.33
_cell_volume 8140.2(10)
_computing_cell_refinement 'Bruker Saint 6.35A (Bruker 2002)'
_computing_data_collection 'Bruker Smart 5.054 (Bruker 2001)'
_computing_data_reduction 'Bruker Saint 6.35A (Bruker 2002)'
_computing_molecular_graphics 'SHELXTl-5, Xp (Sheldrick, 1994)'
_computing_publication_material 'SHELXL-97 (Sheldrick, 1997)'
_computing_structure_refinement 'SHELXL-97 (Sheldrick, 1997)'
_computing_structure_solution 'SHELXS-97 (Sheldrick, 1990)'
_diffrn_ambient_temperature 91(2)
_diffrn_detector_area_resol_mean 8.3
_diffrn_measured_fraction_theta_full 1.000
_diffrn_measured_fraction_theta_max 1.000
_diffrn_measurement_device_type 'Bruker Smart 1000'
_diffrn_measurement_method \w
_diffrn_radiation_monochromator graphite
_diffrn_radiation_source 'fine-focus sealed tube'
_diffrn_radiation_type MoK\a
_diffrn_radiation_wavelength 0.71073
_diffrn_reflns_av_R_equivalents 0.0853
_diffrn_reflns_av_sigmaI/netI 0.0976
_diffrn_reflns_limit_h_max 18
_diffrn_reflns_limit_h_min -18
_diffrn_reflns_limit_k_max 33
_diffrn_reflns_limit_k_min -32
_diffrn_reflns_limit_l_max 28
_diffrn_reflns_limit_l_min -28
_diffrn_reflns_number 69361
_diffrn_reflns_theta_full 27.50
_diffrn_reflns_theta_max 27.50
_diffrn_reflns_theta_min 1.56
_diffrn_standards_number '50 frames remeasured'
_exptl_absorpt_coefficient_mu 0.710
_exptl_absorpt_correction_T_max 0.8315
_exptl_absorpt_correction_T_min 0.8153
_exptl_absorpt_correction_type empirical
_exptl_absorpt_process_details 'SADABS 2.04 (Bruker 2002)'
_exptl_crystal_colour orange
_exptl_crystal_density_diffrn 1.185
_exptl_crystal_description block
_exptl_crystal_F_000 3100
_exptl_crystal_size_max 0.30
_exptl_crystal_size_mid 0.28
_exptl_crystal_size_min 0.27
_refine_diff_density_max 0.577
_refine_diff_density_min -0.729
_refine_diff_density_rms 0.081
_refine_ls_extinction_method none
_refine_ls_goodness_of_fit_ref 0.909
_refine_ls_hydrogen_treatment constr
_refine_ls_matrix_type full
_refine_ls_number_parameters 932
_refine_ls_number_reflns 18706
_refine_ls_number_restraints 0
_refine_ls_restrained_S_all 0.909
_refine_ls_R_factor_all 0.1184
_refine_ls_R_factor_gt 0.0472
_refine_ls_shift/su_max 0.002
_refine_ls_shift/su_mean 0.000
_refine_ls_structure_factor_coef Fsqd
_refine_ls_weighting_details 'calc w=1/[\s^2^(Fo^2^)+(0.0596P)^2^+0.0000P] where P=(Fo^2^+2Fc^2^)/3'
_refine_ls_weighting_scheme calc
_refine_ls_wR_factor_gt 0.1077
_refine_ls_wR_factor_ref 0.1282
_reflns_number_gt 8975
_reflns_number_total 18706
_reflns_threshold_expression >2sigma(I)
_cod_data_source_file ja063072ksi20060512_104103.cif
_cod_data_source_block rjw2ffmi
_cod_database_code 4110899

loop_
_symmetry_equiv_pos_as_xyz
'x, y, z'
'-x+1/2, y+1/2, -z+1/2'
'-x, -y, -z'
'x-1/2, -y-1/2, z-1/2'

loop_
_atom_site_label
_atom_site_type_symbol
_atom_site_fract_x
_atom_site_fract_y
_atom_site_fract_z
_atom_site_U_iso_or_equiv
_atom_site_adp_type
_atom_site_occupancy
_atom_site_symmetry_multiplicity
_atom_site_calc_flag
_atom_site_refinement_flags
_atom_site_disorder_assembly
_atom_site_disorder_group
Ga1 Ga 0.54458(2) 0.251327(13) 0.964151(14) 0.01543(8) Uani 1 1 d . . .
Ga2 Ga 0.69233(2) 0.249995(14) 0.897020(14) 0.01682(8) Uani 1 1 d . . .
N1 N 0.57553(16) 0.21558(10) 0.89461(11) 0.0190(6) Uani 1 1 d . . .
N2 N 0.65004(17) 0.29135(10) 0.95679(12) 0.0221(6) Uani 1 1 d . . .
N3 N 0.56918(17) 0.17070(10) 0.86160(11) 0.0198(6) Uani 1 1 d . . .
N4 N 0.68845(16) 0.32844(10) 0.99943(12) 0.0212(6) Uani 1 1 d . . .
C1 C 0.79179(19) 0.22423(12) 0.85183(14) 0.0179(7) Uani 1 1 d . . .
C2 C 0.8490(2) 0.18476(12) 0.87992(14) 0.0194(7) Uani 1 1 d . . .
C3 C 0.9106(2) 0.15915(12) 0.84701(15) 0.0242(7) Uani 1 1 d . . .
H3B H 0.9506 0.1333 0.8668 0.029 Uiso 1 1 calc R . .
C4 C 0.9142(2) 0.17109(13) 0.78533(15) 0.0273(8) Uani 1 1 d . . .
H4B H 0.9545 0.1526 0.7625 0.033 Uiso 1 1 calc R . .
C5 C 0.8586(2) 0.20999(12) 0.75767(15) 0.0244(7) Uani 1 1 d . . .
H5A H 0.8608 0.2179 0.7154 0.029 Uiso 1 1 calc R . .
C6 C 0.7990(2) 0.23813(12) 0.79030(14) 0.0200(7) Uani 1 1 d . . .
C7 C 0.8544(2) 0.17155(12) 0.94722(14) 0.0211(7) Uani 1 1 d . . .
C8 C 0.8100(2) 0.12761(13) 0.96614(15) 0.0254(8) Uani 1 1 d . . .
C9 C 0.8270(2) 0.11388(15) 1.02927(15) 0.0330(9) Uani 1 1 d . . .
H9A H 0.7982 0.0841 1.0429 0.040 Uiso 1 1 calc R . .
C10 C 0.8846(2) 0.14282(16) 1.07126(16) 0.0379(9) Uani 1 1 d . . .
H10A H 0.8956 0.1329 1.1135 0.045 Uiso 1 1 calc R . .
C11 C 0.9266(2) 0.18649(15) 1.05225(16) 0.0344(9) Uani 1 1 d . . .
H11A H 0.9654 0.2066 1.0818 0.041 Uiso 1 1 calc R . .
C12 C 0.9129(2) 0.20136(13) 0.99074(15) 0.0247(8) Uani 1 1 d . . .
C13 C 0.7476(2) 0.09452(13) 0.92053(15) 0.0249(7) Uani 1 1 d . . .
H13A H 0.7245 0.1162 0.8837 0.030 Uiso 1 1 calc R . .
C14 C 0.8017(2) 0.04891(13) 0.89768(16) 0.0329(8) Uani 1 1 d . . .
H14A H 0.8548 0.0617 0.8787 0.049 Uiso 1 1 calc R . .
H14B H 0.7597 0.0293 0.8670 0.049 Uiso 1 1 calc R . .
H14C H 0.8249 0.0268 0.9328 0.049 Uiso 1 1 calc R . .
C15 C 0.6611(2) 0.07487(13) 0.94748(16) 0.0292(8) Uani 1 1 d . . .
H15A H 0.6310 0.1035 0.9660 0.044 Uiso 1 1 calc R . .
H15B H 0.6807 0.0491 0.9793 0.044 Uiso 1 1 calc R . .
H15C H 0.6166 0.0596 0.9144 0.044 Uiso 1 1 calc R . .
C16 C 0.9660(2) 0.24763(14) 0.97165(15) 0.0304(7) Uani 1 1 d . . .
H16A H 0.9485 0.2525 0.9260 0.036 Uiso 1 1 calc R . .
C17 C 1.0724(2) 0.23819(15) 0.98490(17) 0.0408(10) Uani 1 1 d . . .
H17A H 1.0883 0.2078 0.9623 0.061 Uiso 1 1 calc R . .
H17B H 1.0911 0.2328 1.0294 0.061 Uiso 1 1 calc R . .
H17C H 1.1057 0.2679 0.9715 0.061 Uiso 1 1 calc R . .
C18 C 0.9383(3) 0.29604(15) 1.00395(18) 0.0430(10) Uani 1 1 d . . .
H18A H 0.8703 0.3009 0.9949 0.064 Uiso 1 1 calc R . .
H18B H 0.9702 0.3256 0.9889 0.064 Uiso 1 1 calc R . .
H18C H 0.9568 0.2926 1.0487 0.064 Uiso 1 1 calc R . .
C19 C 0.7525(2) 0.28418(13) 0.75851(13) 0.0218(7) Uani 1 1 d . . .
C20 C 0.8078(2) 0.32842(13) 0.75486(14) 0.0245(7) Uani 1 1 d . . .
C21 C 0.7670(2) 0.37017(13) 0.72203(15) 0.0295(8) Uani 1 1 d . . .
H21A H 0.8025 0.4006 0.7203 0.035 Uiso 1 1 calc R . .
C22 C 0.6761(3) 0.36822(14) 0.69197(16) 0.0350(9) Uani 1 1 d . . .
H22A H 0.6502 0.3971 0.6693 0.042 Uiso 1 1 calc R . .
C23 C 0.6227(2) 0.32497(14) 0.69449(15) 0.0329(9) Uani 1 1 d . . .
H23A H 0.5603 0.3242 0.6734 0.039 Uiso 1 1 calc R . .
C24 C 0.6593(2) 0.28188(13) 0.72785(14) 0.0263(8) Uani 1 1 d . . .
C25 C 0.9100(2) 0.33127(13) 0.78640(15) 0.0266(8) Uani 1 1 d . . .
H25A H 0.9338 0.2955 0.7927 0.032 Uiso 1 1 calc R . .
C26 C 0.9165(2) 0.35630(16) 0.84953(17) 0.0446(11) Uani 1 1 d . . .
H26A H 0.8791 0.3368 0.8755 0.067 Uiso 1 1 calc R . .
H26B H 0.8925 0.3914 0.8448 0.067 Uiso 1 1 calc R . .
H26C H 0.9821 0.3570 0.8691 0.067 Uiso 1 1 calc R . .
C27 C 0.9745(2) 0.35949(13) 0.74743(16) 0.0307(8) Uani 1 1 d . . .
H27A H 1.0393 0.3581 0.7685 0.046 Uiso 1 1 calc R . .
H27B H 0.9545 0.3952 0.7421 0.046 Uiso 1 1 calc R . .
H27C H 0.9708 0.3431 0.7068 0.046 Uiso 1 1 calc R . .
C28 C 0.6020(2) 0.23298(14) 0.72753(16) 0.0337(9) Uani 1 1 d . . .
H28A H 0.6257 0.2137 0.7662 0.040 Uiso 1 1 calc R . .
C29 C 0.6169(3) 0.19910(15) 0.67265(16) 0.0405(10) Uani 1 1 d . . .
H29A H 0.5778 0.1684 0.6724 0.061 Uiso 1 1 calc R . .
H29B H 0.6831 0.1891 0.6764 0.061 Uiso 1 1 calc R . .
H29C H 0.5995 0.2181 0.6340 0.061 Uiso 1 1 calc R . .
C30 C 0.4974(2) 0.24253(17) 0.72746(18) 0.0550(13) Uani 1 1 d . . .
H30A H 0.4888 0.2661 0.7611 0.083 Uiso 1 1 calc R . .
H30B H 0.4660 0.2101 0.7335 0.083 Uiso 1 1 calc R . .
H30C H 0.4704 0.2576 0.6878 0.083 Uiso 1 1 calc R . .
C31 C 0.44919(17) 0.25149(12) 1.02026(12) 0.0158(6) Uani 1 1 d . . .
C32 C 0.38443(19) 0.29189(11) 1.01797(13) 0.0179(7) Uani 1 1 d . . .
C33 C 0.3070(2) 0.28779(12) 1.05002(14) 0.0203(7) Uani 1 1 d . . .
H33A H 0.2617 0.3144 1.0469 0.024 Uiso 1 1 calc R . .
C34 C 0.29592(19) 0.24555(12) 1.08588(13) 0.0210(7) Uani 1 1 d . . .
H34A H 0.2417 0.2425 1.1058 0.025 Uiso 1 1 calc R . .
C35 C 0.36325(19) 0.20776(12) 1.09293(13) 0.0189(7) Uani 1 1 d . . .
H35A H 0.3571 0.1798 1.1198 0.023 Uiso 1 1 calc R . .
C36 C 0.44125(19) 0.21023(11) 1.06063(13) 0.0171(6) Uani 1 1 d . . .
C37 C 0.3999(2) 0.34225(12) 0.98733(14) 0.0198(7) Uani 1 1 d . . .
C38 C 0.3632(2) 0.35192(12) 0.92550(15) 0.0239(7) Uani 1 1 d . . .
C39 C 0.3787(2) 0.39939(13) 0.89990(16) 0.0304(8) Uani 1 1 d . . .
H39A H 0.3539 0.4063 0.8580 0.036 Uiso 1 1 calc R . .
C40 C 0.4299(2) 0.43663(13) 0.93483(16) 0.0317(8) Uani 1 1 d . . .
H40A H 0.4422 0.4684 0.9164 0.038 Uiso 1 1 calc R . .
C41 C 0.4631(2) 0.42772(13) 0.99637(16) 0.0294(8) Uani 1 1 d . . .
H41A H 0.4965 0.4539 1.0204 0.035 Uiso 1 1 calc R . .
C42 C 0.4481(2) 0.38091(12) 1.02379(15) 0.0238(7) Uani 1 1 d . . .
C43 C 0.4741(2) 0.37554(13) 1.09432(15) 0.0255(7) Uani 1 1 d . . .
H43A H 0.4648 0.3390 1.1054 0.031 Uiso 1 1 calc R . .
C44 C 0.5760(2) 0.38966(13) 1.11712(15) 0.0308(8) Uani 1 1 d . . .
H44A H 0.6176 0.3683 1.0961 0.046 Uiso 1 1 calc R . .
H44B H 0.5895 0.3840 1.1619 0.046 Uiso 1 1 calc R . .
H44C H 0.5863 0.4257 1.1080 0.046 Uiso 1 1 calc R . .
C45 C 0.4068(2) 0.40844(15) 1.12667(16) 0.0375(9) Uani 1 1 d . . .
H45A H 0.4193 0.4026 1.1714 0.056 Uiso 1 1 calc R . .
H45B H 0.3418 0.3990 1.1112 0.056 Uiso 1 1 calc R . .
H45C H 0.4165 0.4446 1.1179 0.056 Uiso 1 1 calc R . .
C46 C 0.3026(2) 0.31281(13) 0.88657(15) 0.0277(8) Uani 1 1 d . . .
H46A H 0.3027 0.2807 0.9115 0.033 Uiso 1 1 calc R . .
C47 C 0.3412(3) 0.29976(15) 0.82685(17) 0.0467(11) Uani 1 1 d . . .
H47A H 0.4067 0.2887 0.8368 0.070 Uiso 1 1 calc R . .
H47B H 0.3379 0.3300 0.8002 0.070 Uiso 1 1 calc R . .
H47C H 0.3039 0.2721 0.8053 0.070 Uiso 1 1 calc R . .
C48 C 0.2011(2) 0.33145(15) 0.8723(2) 0.0491(11) Uani 1 1 d . . .
H48A H 0.1766 0.3381 0.9112 0.074 Uiso 1 1 calc R . .
H48B H 0.1628 0.3052 0.8487 0.074 Uiso 1 1 calc R . .
H48C H 0.1990 0.3630 0.8480 0.074 Uiso 1 1 calc R . .
C49 C 0.5165(2) 0.17018(11) 1.07660(13) 0.0173(6) Uani 1 1 d . . .
C50 C 0.6049(2) 0.18558(12) 1.10944(14) 0.0227(7) Uani 1 1 d . . .
C51 C 0.6692(2) 0.14768(14) 1.13140(15) 0.0296(8) Uani 1 1 d . . .
H51A H 0.7290 0.1575 1.1522 0.036 Uiso 1 1 calc R . .
C52 C 0.6485(2) 0.09626(14) 1.12382(16) 0.0319(8) Uani 1 1 d . . .
H52A H 0.6931 0.0712 1.1402 0.038 Uiso 1 1 calc R . .
C53 C 0.5622(2) 0.08149(13) 1.09206(15) 0.0278(8) Uani 1 1 d . . .
H53A H 0.5484 0.0461 1.0864 0.033 Uiso 1 1 calc R . .
C54 C 0.4951(2) 0.11764(12) 1.06832(14) 0.0223(7) Uani 1 1 d . . .
C55 C 0.6271(2) 0.24113(12) 1.12680(15) 0.0237(7) Uani 1 1 d . . .
H55A H 0.5966 0.2629 1.0920 0.028 Uiso 1 1 calc R . .
C56 C 0.7317(2) 0.25425(14) 1.13709(17) 0.0355(8) Uani 1 1 d . . .
H56A H 0.7605 0.2424 1.1016 0.053 Uiso 1 1 calc R . .
H56B H 0.7620 0.2374 1.1748 0.053 Uiso 1 1 calc R . .
H56C H 0.7395 0.2913 1.1415 0.053 Uiso 1 1 calc R . .
C57 C 0.5823(2) 0.25504(14) 1.18471(16) 0.0349(8) Uani 1 1 d . . .
H57A H 0.5151 0.2472 1.1772 0.052 Uiso 1 1 calc R . .
H57B H 0.5912 0.2916 1.1935 0.052 Uiso 1 1 calc R . .
H57C H 0.6122 0.2351 1.2201 0.052 Uiso 1 1 calc R . .
C58 C 0.4011(2) 0.09776(12) 1.03639(14) 0.0219(7) Uani 1 1 d . . .
H58A H 0.3626 0.1277 1.0194 0.026 Uiso 1 1 calc R . .
C59 C 0.4131(2) 0.06206(13) 0.98250(15) 0.0279(8) Uani 1 1 d . . .
H59A H 0.4505 0.0792 0.9545 0.042 Uiso 1 1 calc R . .
H59B H 0.3513 0.0534 0.9599 0.042 Uiso 1 1 calc R . .
H59C H 0.4450 0.0307 0.9986 0.042 Uiso 1 1 calc R . .
C60 C 0.3476(2) 0.06997(13) 1.08267(16) 0.0310(8) Uani 1 1 d . . .
H60A H 0.3363 0.0937 1.1156 0.047 Uiso 1 1 calc R . .
H60B H 0.3849 0.0410 1.1008 0.047 Uiso 1 1 calc R . .
H60C H 0.2874 0.0576 1.0612 0.047 Uiso 1 1 calc R . .
C61 C 0.7079(2) 0.37319(13) 0.97991(15) 0.0242(7) Uani 1 1 d . . .
C62 C 0.6870(2) 0.39508(12) 0.91652(16) 0.0266(8) Uani 1 1 d . . .
C63 C 0.6037(2) 0.38457(13) 0.87792(16) 0.0315(8) Uani 1 1 d . . .
H63A H 0.5624 0.3592 0.8897 0.038 Uiso 1 1 calc R . .
C64 C 0.5800(3) 0.41049(15) 0.82258(17) 0.0413(10) Uani 1 1 d . . .
H64A H 0.5231 0.4026 0.7966 0.050 Uiso 1 1 calc R . .
C65 C 0.6391(3) 0.44792(15) 0.80498(17) 0.0427(10) Uani 1 1 d . . .
H65A H 0.6218 0.4667 0.7678 0.051 Uiso 1 1 calc R . .
C66 C 0.7229(3) 0.45758(14) 0.84186(18) 0.0422(10) Uani 1 1 d . . .
H66A H 0.7647 0.4823 0.8293 0.051 Uiso 1 1 calc R . .
C67 C 0.7470(3) 0.43180(13) 0.89676(17) 0.0351(9) Uani 1 1 d . . .
H67A H 0.8052 0.4390 0.9216 0.042 Uiso 1 1 calc R . .
C68 C 0.7538(2) 0.40834(13) 1.02987(15) 0.0258(8) Uani 1 1 d . . .
C69 C 0.7343(2) 0.46035(13) 1.02924(16) 0.0309(8) Uani 1 1 d . . .
H69A H 0.6909 0.4743 0.9966 0.037 Uiso 1 1 calc R . .
C70 C 0.7776(3) 0.49240(15) 1.07580(18) 0.0419(10) Uani 1 1 d . . .
H70A H 0.7639 0.5279 1.0747 0.050 Uiso 1 1 calc R . .
C71 C 0.8402(3) 0.47248(15) 1.12345(18) 0.0411(10) Uani 1 1 d . . .
H71A H 0.8699 0.4943 1.1551 0.049 Uiso 1 1 calc R . .
C72 C 0.8600(2) 0.42077(15) 1.12519(17) 0.0374(9) Uani 1 1 d . . .
H72A H 0.9031 0.4071 1.1581 0.045 Uiso 1 1 calc R . .
C73 C 0.8171(2) 0.38899(14) 1.07911(16) 0.0303(8) Uani 1 1 d . . .
H73A H 0.8308 0.3534 1.0808 0.036 Uiso 1 1 calc R . .
C74 C 0.4937(2) 0.14498(12) 0.84190(13) 0.0187(7) Uani 1 1 d . . .
C75 C 0.5131(2) 0.09803(12) 0.80678(14) 0.0225(7) Uani 1 1 d . . .
C76 C 0.5924(2) 0.09587(13) 0.77564(14) 0.0259(8) Uani 1 1 d . . .
H76A H 0.6321 0.1249 0.7758 0.031 Uiso 1 1 calc R . .
C77 C 0.6128(2) 0.05203(13) 0.74496(16) 0.0321(8) Uani 1 1 d . . .
H77A H 0.6657 0.0514 0.7235 0.039 Uiso 1 1 calc R . .
C78 C 0.5574(3) 0.00935(13) 0.74508(16) 0.0353(9) Uani 1 1 d . . .
H78A H 0.5722 -0.0207 0.7241 0.042 Uiso 1 1 calc R . .
C79 C 0.4795(3) 0.01038(13) 0.77602(16) 0.0327(8) Uani 1 1 d . . .
H79A H 0.4414 -0.0192 0.7766 0.039 Uiso 1 1 calc R . .
C80 C 0.4572(2) 0.05449(12) 0.80600(14) 0.0247(7) Uani 1 1 d . . .
H80A H 0.4031 0.0550 0.8263 0.030 Uiso 1 1 calc R . .
C81 C 0.3951(2) 0.15681(11) 0.84865(14) 0.0173(6) Uani 1 1 d . . .
C82 C 0.3253(2) 0.15274(12) 0.79764(15) 0.0226(7) Uani 1 1 d . . .
H82A H 0.3415 0.1428 0.7587 0.027 Uiso 1 1 calc R . .
C83 C 0.2330(2) 0.16300(13) 0.80322(16) 0.0293(8) Uani 1 1 d . . .
H83A H 0.1861 0.1598 0.7681 0.035 Uiso 1 1 calc R . .
C84 C 0.2077(2) 0.17783(13) 0.85941(16) 0.0297(8) Uani 1 1 d . . .
H84A H 0.1441 0.1853 0.8628 0.036 Uiso 1 1 calc R . .
C85 C 0.2765(2) 0.18156(12) 0.91065(16) 0.0256(7) Uani 1 1 d . . .
H85A H 0.2601 0.1913 0.9496 0.031 Uiso 1 1 calc R . .
C86 C 0.3686(2) 0.17109(11) 0.90495(14) 0.0192(7) Uani 1 1 d . . .
H86A H 0.4151 0.1737 0.9404 0.023 Uiso 1 1 calc R . .
C87 C 0.0727(3) 0.07443(19) 0.9973(2) 0.0730(15) Uani 1 1 d . . .
H87A H 0.1104 0.0754 1.0384 0.110 Uiso 1 1 calc R . .
H87B H 0.0150 0.0551 0.9993 0.110 Uiso 1 1 calc R . .
H87C H 0.0567 0.1094 0.9834 0.110 Uiso 1 1 calc R . .
C88 C 0.1265(4) 0.0497(2) 0.9536(2) 0.0829(18) Uani 1 1 d . . .
H88A H 0.1869 0.0683 0.9567 0.099 Uiso 1 1 calc R . .
H88B H 0.1416 0.0149 0.9700 0.099 Uiso 1 1 calc R . .
C89 C 0.0945(3) 0.04386(19) 0.8900(2) 0.0646(14) Uani 1 1 d . . .
H89A H 0.0770 0.0784 0.8737 0.077 Uiso 1 1 calc R . .
H89B H 0.0355 0.0239 0.8867 0.077 Uiso 1 1 calc R . .
C90 C 0.1507(3) 0.0207(2) 0.8469(2) 0.0695(15) Uani 1 1 d . . .
H90A H 0.2111 0.0393 0.8519 0.083 Uiso 1 1 calc R . .
H90B H 0.1650 -0.0146 0.8617 0.083 Uiso 1 1 calc R . .
C91 C 0.1191(4) 0.0172(2) 0.7814(2) 0.0853(18) Uani 1 1 d . . .
H91A H 0.0599 -0.0026 0.7763 0.102 Uiso 1 1 calc R . .
H91B H 0.1026 0.0523 0.7667 0.102 Uiso 1 1 calc R . .
C92 C 0.1763(4) -0.0043(2) 0.7390(2) 0.0875(18) Uani 1 1 d . . .
H92A H 0.1406 -0.0052 0.6973 0.131 Uiso 1 1 calc R . .
H92B H 0.1949 -0.0391 0.7521 0.131 Uiso 1 1 calc R . .
H92C H 0.2325 0.0168 0.7388 0.131 Uiso 1 1 calc R . .
C93 C 0.6187(3) 0.09630(17) 0.5572(3) 0.0827(18) Uani 0.72 1 d P A 1
H93A H 0.6323 0.1062 0.5161 0.124 Uiso 0.72 1 calc PR A 1
H93B H 0.6753 0.1004 0.5875 0.124 Uiso 0.72 1 calc PR A 1
H93C H 0.5686 0.1180 0.5687 0.124 Uiso 0.72 1 calc PR A 1
C94 C 0.5874(4) 0.0405(2) 0.5558(3) 0.0463(15) Uani 0.72 1 d P A 1
H94A H 0.6439 0.0190 0.5556 0.056 Uiso 0.72 1 calc PR A 1
H94B H 0.5629 0.0334 0.5951 0.056 Uiso 0.72 1 calc PR A 1
C96 C 0.5196(3) 0.02393(19) 0.5071(2) 0.0745(16) Uani 0.72 1 d P . 1
H96A H 0.4651 0.0465 0.5094 0.089 Uiso 0.72 1 calc PR . 1
H96B H 0.5450 0.0343 0.4692 0.089 Uiso 0.72 1 calc PR . 1
C93A C 0.6187(3) 0.09630(17) 0.5572(3) 0.0827(18) Uani 0.28 1 d P B 2
H93D H 0.6037 0.0862 0.5978 0.124 Uiso 0.28 1 calc PR B 2
H93E H 0.6104 0.1333 0.5519 0.124 Uiso 0.28 1 calc PR B 2
H93F H 0.6839 0.0872 0.5542 0.124 Uiso 0.28 1 calc PR B 2
C95 C 0.5502(9) 0.0672(5) 0.5042(6) 0.038(3) Uiso 0.28 1 d P B 2
H95A H 0.4945 0.0895 0.4945 0.046 Uiso 0.28 1 calc PR B 2
H95B H 0.5825 0.0677 0.4672 0.046 Uiso 0.28 1 calc PR B 2
C96A C 0.5196(3) 0.02393(19) 0.5071(2) 0.0745(16) Uani 0.28 1 d P . 2
H96C H 0.4773 0.0326 0.5375 0.089 Uiso 0.28 1 calc PR . 2
H96D H 0.5762 0.0105 0.5333 0.089 Uiso 0.28 1 calc PR . 2

loop_
_atom_site_aniso_label
_atom_site_aniso_U_11
_atom_site_aniso_U_22
_atom_site_aniso_U_33
_atom_site_aniso_U_23
_atom_site_aniso_U_13
_atom_site_aniso_U_12
Ga1 0.01338(15) 0.01688(17) 0.01639(16) -0.00070(16) 0.00334(12) -0.00130(15)
Ga2 0.01315(15) 0.02266(18) 0.01510(16) 0.00113(17) 0.00355(12) -0.00216(16)
N1 0.0187(13) 0.0212(15) 0.0178(14) -0.0034(11) 0.0047(10) -0.0063(11)
N2 0.0190(13) 0.0216(15) 0.0268(15) -0.0061(12) 0.0075(11) -0.0066(11)
N3 0.0212(14) 0.0223(15) 0.0161(14) 0.0001(11) 0.0039(11) 0.0014(11)
N4 0.0178(13) 0.0212(15) 0.0251(15) -0.0067(12) 0.0042(11) -0.0045(11)
C1 0.0150(15) 0.0218(17) 0.0166(16) -0.0031(13) 0.0013(12) -0.0060(13)
C2 0.0186(15) 0.0228(18) 0.0167(16) 0.0005(13) 0.0026(12) -0.0047(13)
C3 0.0237(17) 0.0252(19) 0.0238(18) -0.0013(15) 0.0034(14) -0.0019(14)
C4 0.0270(18) 0.033(2) 0.0241(19) -0.0065(16) 0.0096(15) -0.0023(15)
C5 0.0277(18) 0.030(2) 0.0165(17) -0.0017(15) 0.0062(13) -0.0077(15)
C6 0.0160(14) 0.030(2) 0.0144(15) -0.0015(13) 0.0023(12) -0.0062(12)
C7 0.0159(15) 0.0289(19) 0.0190(17) -0.0007(14) 0.0047(12) 0.0022(13)
C8 0.0158(16) 0.036(2) 0.0236(18) 0.0047(15) 0.0019(13) 0.0053(14)
C9 0.0259(18) 0.049(2) 0.0241(19) 0.0105(17) 0.0035(15) -0.0004(17)
C10 0.0300(19) 0.064(3) 0.0192(18) 0.0073(19) 0.0023(15) 0.0015(19)
C11 0.0237(18) 0.055(3) 0.024(2) -0.0027(18) 0.0002(15) 0.0018(17)
C12 0.0186(16) 0.036(2) 0.0196(18) -0.0038(15) 0.0035(13) 0.0045(14)
C13 0.0205(17) 0.0275(19) 0.0266(19) 0.0043(15) 0.0028(14) -0.0011(14)
C14 0.032(2) 0.034(2) 0.034(2) 0.0027(17) 0.0066(16) -0.0026(16)
C15 0.0248(18) 0.031(2) 0.032(2) 0.0101(16) 0.0040(15) -0.0045(15)
C16 0.0239(16) 0.039(2) 0.0268(18) -0.0068(18) -0.0009(13) -0.0026(17)
C17 0.0228(18) 0.060(3) 0.040(2) -0.0058(19) 0.0050(16) -0.0069(17)
C18 0.037(2) 0.050(3) 0.039(2) -0.008(2) -0.0030(18) -0.0019(19)
C19 0.0241(17) 0.0297(19) 0.0118(16) 0.0031(14) 0.0034(13) -0.0002(14)
C20 0.0276(18) 0.030(2) 0.0166(17) 0.0015(14) 0.0048(13) 0.0032(15)
C21 0.035(2) 0.029(2) 0.0243(19) -0.0002(15) 0.0040(15) 0.0005(16)
C22 0.043(2) 0.035(2) 0.027(2) 0.0039(17) 0.0046(17) 0.0095(18)
C23 0.0317(19) 0.046(2) 0.0203(19) -0.0008(17) 0.0019(15) 0.0056(17)
C24 0.0268(18) 0.039(2) 0.0142(17) 0.0005(15) 0.0073(14) -0.0011(15)
C25 0.0248(18) 0.0231(19) 0.032(2) 0.0008(16) 0.0030(15) -0.0036(14)
C26 0.030(2) 0.071(3) 0.033(2) -0.005(2) 0.0054(17) -0.006(2)
C27 0.0299(19) 0.032(2) 0.032(2) 0.0017(16) 0.0081(15) -0.0035(15)
C28 0.0249(18) 0.053(2) 0.0225(19) 0.0136(16) 0.0024(14) -0.0101(16)
C29 0.043(2) 0.047(3) 0.030(2) 0.0063(18) -0.0040(17) -0.0266(19)
C30 0.0285(19) 0.096(4) 0.039(2) 0.030(2) 0.0016(16) -0.011(2)
C31 0.0129(13) 0.0199(15) 0.0148(14) -0.0025(15) 0.0021(10) -0.0004(14)
C32 0.0162(15) 0.0191(17) 0.0178(16) -0.0031(13) 0.0002(12) -0.0026(13)
C33 0.0152(15) 0.0200(17) 0.0251(18) -0.0037(14) 0.0005(13) 0.0006(13)
C34 0.0156(14) 0.0284(19) 0.0202(15) -0.0037(15) 0.0067(11) 0.0013(14)
C35 0.0198(16) 0.0226(18) 0.0147(16) 0.0039(13) 0.0032(12) -0.0033(13)
C36 0.0144(15) 0.0186(17) 0.0179(16) -0.0076(13) 0.0008(12) -0.0009(12)
C37 0.0180(15) 0.0184(17) 0.0234(18) -0.0003(13) 0.0043(13) 0.0016(13)
C38 0.0266(17) 0.0161(17) 0.0293(19) -0.0003(14) 0.0056(14) 0.0028(14)
C39 0.039(2) 0.024(2) 0.0257(19) 0.0011(15) -0.0030(15) 0.0006(16)
C40 0.044(2) 0.0219(19) 0.029(2) 0.0013(16) 0.0042(16) -0.0038(16)
C41 0.036(2) 0.0203(19) 0.031(2) -0.0042(15) 0.0033(16) -0.0047(15)
C42 0.0225(17) 0.0226(18) 0.0262(19) -0.0031(14) 0.0036(14) 0.0036(14)
C43 0.0273(18) 0.0266(19) 0.0219(18) -0.0057(15) 0.0009(14) -0.0065(14)
C44 0.035(2) 0.030(2) 0.027(2) -0.0030(16) 0.0001(15) -0.0070(16)
C45 0.038(2) 0.048(3) 0.027(2) -0.0035(18) 0.0080(16) 0.0057(18)
C46 0.035(2) 0.0230(19) 0.0236(19) -0.0008(15) -0.0013(15) -0.0025(15)
C47 0.057(3) 0.047(3) 0.035(2) -0.016(2) 0.0019(19) -0.007(2)
C48 0.036(2) 0.043(3) 0.065(3) 0.002(2) -0.005(2) -0.0058(19)
C49 0.0185(15) 0.0202(17) 0.0141(16) 0.0010(13) 0.0051(12) 0.0016(12)
C50 0.0212(16) 0.0277(19) 0.0199(17) 0.0016(14) 0.0053(13) 0.0011(14)
C51 0.0212(17) 0.043(2) 0.0248(19) 0.0015(16) 0.0030(14) 0.0066(16)
C52 0.032(2) 0.034(2) 0.030(2) 0.0068(17) 0.0058(16) 0.0142(16)
C53 0.036(2) 0.0216(19) 0.0275(19) 0.0003(15) 0.0094(15) 0.0058(15)
C54 0.0239(17) 0.0278(19) 0.0161(17) 0.0014(14) 0.0056(13) 0.0033(14)
C55 0.0179(15) 0.028(2) 0.0243(17) -0.0008(14) -0.0021(12) -0.0044(13)
C56 0.0275(18) 0.037(2) 0.040(2) 0.0068(19) 0.0008(15) -0.0055(17)
C57 0.0379(19) 0.035(2) 0.0308(19) -0.0075(18) 0.0021(15) -0.0076(18)
C58 0.0263(17) 0.0181(17) 0.0211(17) -0.0010(14) 0.0028(13) 0.0013(14)
C59 0.0328(19) 0.0256(19) 0.0258(19) -0.0050(15) 0.0057(15) 0.0027(15)
C60 0.037(2) 0.027(2) 0.030(2) 0.0009(16) 0.0076(16) -0.0049(16)
C61 0.0156(16) 0.0278(19) 0.0301(19) -0.0035(15) 0.0066(14) -0.0015(14)
C62 0.0306(19) 0.0210(18) 0.0299(19) -0.0052(15) 0.0101(15) -0.0033(14)
C63 0.036(2) 0.025(2) 0.033(2) 0.0002(16) 0.0046(16) -0.0046(16)
C64 0.048(2) 0.042(2) 0.033(2) 0.0022(19) -0.0003(18) -0.0016(19)
C65 0.062(3) 0.039(2) 0.028(2) 0.0053(18) 0.011(2) 0.005(2)
C66 0.056(3) 0.034(2) 0.041(2) -0.0024(19) 0.024(2) -0.0113(19)
C67 0.038(2) 0.032(2) 0.038(2) -0.0052(17) 0.0133(17) -0.0131(17)
C68 0.0224(17) 0.028(2) 0.0292(19) -0.0070(15) 0.0101(14) -0.0105(14)
C69 0.0272(19) 0.029(2) 0.038(2) -0.0043(17) 0.0077(16) -0.0070(15)
C70 0.047(2) 0.030(2) 0.051(3) -0.0177(19) 0.015(2) -0.0124(18)
C71 0.043(2) 0.043(3) 0.037(2) -0.0188(19) 0.0056(19) -0.0124(19)
C72 0.030(2) 0.049(3) 0.033(2) -0.0076(18) 0.0026(16) -0.0113(18)
C73 0.0253(18) 0.037(2) 0.029(2) -0.0056(16) 0.0048(15) -0.0087(16)
C74 0.0181(15) 0.0236(18) 0.0141(16) 0.0005(13) 0.0011(12) 0.0018(13)
C75 0.0262(17) 0.0243(18) 0.0162(17) -0.0031(14) 0.0005(13) 0.0029(14)
C76 0.0287(18) 0.029(2) 0.0204(18) -0.0052(15) 0.0054(14) 0.0016(15)
C77 0.041(2) 0.029(2) 0.028(2) -0.0061(16) 0.0112(16) 0.0050(16)
C78 0.055(2) 0.023(2) 0.027(2) -0.0080(16) 0.0063(17) 0.0095(17)
C79 0.046(2) 0.0219(19) 0.028(2) -0.0014(16) 0.0000(17) -0.0021(16)
C80 0.0311(18) 0.0196(18) 0.0222(18) -0.0001(14) -0.0002(14) 0.0004(14)
C81 0.0189(15) 0.0151(16) 0.0173(16) -0.0007(13) 0.0006(12) -0.0031(12)
C82 0.0240(17) 0.0243(18) 0.0193(17) 0.0018(14) 0.0027(13) 0.0027(14)
C83 0.0218(17) 0.033(2) 0.030(2) 0.0020(16) -0.0079(14) -0.0014(15)
C84 0.0216(17) 0.031(2) 0.037(2) 0.0006(17) 0.0038(15) 0.0025(15)
C85 0.0264(18) 0.0232(19) 0.0279(19) -0.0030(15) 0.0059(14) 0.0009(14)
C86 0.0179(15) 0.0190(17) 0.0202(17) -0.0005(13) 0.0005(12) -0.0019(13)
C87 0.066(3) 0.082(4) 0.070(4) -0.006(3) 0.005(3) 0.030(3)
C88 0.080(4) 0.123(5) 0.050(3) 0.009(3) 0.024(3) 0.054(3)
C89 0.043(3) 0.075(4) 0.071(4) -0.006(3) -0.005(2) 0.024(2)
C90 0.083(4) 0.083(4) 0.044(3) 0.017(3) 0.015(3) 0.044(3)
C91 0.096(4) 0.106(5) 0.051(3) -0.009(3) -0.001(3) 0.038(4)
C92 0.106(5) 0.110(5) 0.047(3) 0.005(3) 0.013(3) 0.039(4)
C93 0.074(4) 0.040(3) 0.120(5) -0.012(3) -0.032(3) -0.005(3)
C94 0.040(3) 0.055(4) 0.044(4) -0.009(3) 0.007(3) 0.009(3)
C96 0.075(4) 0.077(4) 0.081(4) -0.042(3) 0.042(3) -0.037(3)
C93A 0.074(4) 0.040(3) 0.120(5) -0.012(3) -0.032(3) -0.005(3)
C96A 0.075(4) 0.077(4) 0.081(4) -0.042(3) 0.042(3) -0.037(3)

loop_
_atom_type_symbol
_atom_type_description
_atom_type_scat_dispersion_real
_atom_type_scat_dispersion_imag
_atom_type_scat_source
C C 0.0033 0.0016 'International Tables Vol C Tables 4.2.6.8 and 6.1.1.4'
H H 0.0000 0.0000 'International Tables Vol C Tables 4.2.6.8 and 6.1.1.4'
N N 0.0061 0.0033 'International Tables Vol C Tables 4.2.6.8 and 6.1.1.4'
Ga Ga 0.2307 1.6083 'International Tables Vol C Tables 4.2.6.8 and 6.1.1.4'

loop_
_geom_angle_atom_site_label_1
_geom_angle_atom_site_label_2
_geom_angle_atom_site_label_3
_geom_angle
_geom_angle_site_symmetry_1
N2 Ga1 N1 85.39(10) .
N2 Ga1 C31 134.46(12) .
N1 Ga1 C31 140.14(11) .
N2 Ga1 Ga2 42.42(8) .
N1 Ga1 Ga2 43.63(7) .
C31 Ga1 Ga2 173.75(8) .
N2 Ga2 N1 85.26(10) .
N2 Ga2 C1 152.02(11) .
N1 Ga2 C1 121.85(11) .
N2 Ga2 Ga1 42.62(7) .
N1 Ga2 Ga1 43.30(7) .
C1 Ga2 Ga1 160.73(9) .
N3 N1 Ga1 146.99(19) .
N3 N1 Ga2 114.26(17) .
Ga1 N1 Ga2 93.06(11) .
N4 N2 Ga2 136.82(18) .
N4 N2 Ga1 125.30(19) .
Ga2 N2 Ga1 94.96(11) .
C74 N3 N1 127.3(2) .
C61 N4 N2 119.5(3) .
C2 C1 C6 119.1(3) .
C2 C1 Ga2 117.1(2) .
C6 C1 Ga2 123.1(2) .
C3 C2 C1 120.4(3) .
C3 C2 C7 116.6(3) .
C1 C2 C7 122.8(3) .
C4 C3 C2 120.5(3) .
C4 C3 H3B 119.8 .
C2 C3 H3B 119.8 .
C5 C4 C3 119.3(3) .
C5 C4 H4B 120.3 .
C3 C4 H4B 120.3 .
C4 C5 C6 121.6(3) .
C4 C5 H5A 119.2 .
C6 C5 H5A 119.2 .
C5 C6 C1 118.9(3) .
C5 C6 C19 116.9(3) .
C1 C6 C19 124.0(3) .
C8 C7 C12 120.4(3) .
C8 C7 C2 120.9(3) .
C12 C7 C2 118.3(3) .
C7 C8 C9 118.2(3) .
C7 C8 C13 121.7(3) .
C9 C8 C13 120.0(3) .
C10 C9 C8 121.0(3) .
C10 C9 H9A 119.5 .
C8 C9 H9A 119.5 .
C9 C10 C11 120.2(3) .
C9 C10 H10A 119.9 .
C11 C10 H10A 119.9 .
C10 C11 C12 121.0(3) .
C10 C11 H11A 119.5 .
C12 C11 H11A 119.5 .
C11 C12 C7 119.1(3) .
C11 C12 C16 118.8(3) .
C7 C12 C16 122.0(3) .
C8 C13 C15 112.1(3) .
C8 C13 C14 111.9(3) .
C15 C13 C14 109.8(3) .
C8 C13 H13A 107.6 .
C15 C13 H13A 107.6 .
C14 C13 H13A 107.6 .
C13 C14 H14A 109.5 .
C13 C14 H14B 109.5 .
H14A C14 H14B 109.5 .
C13 C14 H14C 109.5 .
H14A C14 H14C 109.5 .
H14B C14 H14C 109.5 .
C13 C15 H15A 109.5 .
C13 C15 H15B 109.5 .
H15A C15 H15B 109.5 .
C13 C15 H15C 109.5 .
H15A C15 H15C 109.5 .
H15B C15 H15C 109.5 .
C12 C16 C18 110.9(3) .
C12 C16 C17 110.3(3) .
C18 C16 C17 111.4(3) .
C12 C16 H16A 108.0 .
C18 C16 H16A 108.0 .
C17 C16 H16A 108.0 .
C16 C17 H17A 109.5 .
C16 C17 H17B 109.5 .
H17A C17 H17B 109.5 .
C16 C17 H17C 109.5 .
H17A C17 H17C 109.5 .
H17B C17 H17C 109.5 .
C16 C18 H18A 109.5 .
C16 C18 H18B 109.5 .
H18A C18 H18B 109.5 .
C16 C18 H18C 109.5 .
H18A C18 H18C 109.5 .
H18B C18 H18C 109.5 .
C24 C19 C20 120.8(3) .
C24 C19 C6 121.0(3) .
C20 C19 C6 117.8(3) .
C21 C20 C19 118.3(3) .
C21 C20 C25 120.0(3) .
C19 C20 C25 121.7(3) .
C22 C21 C20 121.2(3) .
C22 C21 H21A 119.4 .
C20 C21 H21A 119.4 .
C23 C22 C21 120.7(3) .
C23 C22 H22A 119.7 .
C21 C22 H22A 119.7 .
C22 C23 C24 120.8(3) .
C22 C23 H23A 119.6 .
C24 C23 H23A 119.6 .
C23 C24 C19 118.2(3) .
C23 C24 C28 120.6(3) .
C19 C24 C28 121.1(3) .
C26 C25 C20 111.0(3) .
C26 C25 C27 109.4(3) .
C20 C25 C27 113.1(3) .
C26 C25 H25A 107.7 .
C20 C25 H25A 107.7 .
C27 C25 H25A 107.7 .
C25 C26 H26A 109.5 .
C25 C26 H26B 109.5 .
H26A C26 H26B 109.5 .
C25 C26 H26C 109.5 .
H26A C26 H26C 109.5 .
H26B C26 H26C 109.5 .
C25 C27 H27A 109.5 .
C25 C27 H27B 109.5 .
H27A C27 H27B 109.5 .
C25 C27 H27C 109.5 .
H27A C27 H27C 109.5 .
H27B C27 H27C 109.5 .
C24 C28 C30 113.4(3) .
C24 C28 C29 110.6(3) .
C30 C28 C29 110.1(3) .
C24 C28 H28A 107.5 .
C30 C28 H28A 107.5 .
C29 C28 H28A 107.5 .
C28 C29 H29A 109.5 .
C28 C29 H29B 109.5 .
H29A C29 H29B 109.5 .
C28 C29 H29C 109.5 .
H29A C29 H29C 109.5 .
H29B C29 H29C 109.5 .
C28 C30 H30A 109.5 .
C28 C30 H30B 109.5 .
H30A C30 H30B 109.5 .
C28 C30 H30C 109.5 .
H30A C30 H30C 109.5 .
H30B C30 H30C 109.5 .
C32 C31 C36 119.0(2) .
C32 C31 Ga1 119.9(2) .
C36 C31 Ga1 121.0(2) .
C33 C32 C31 119.7(3) .
C33 C32 C37 117.8(3) .
C31 C32 C37 122.2(3) .
C34 C33 C32 120.7(3) .
C34 C33 H33A 119.7 .
C32 C33 H33A 119.7 .
C33 C34 C35 120.2(3) .
C33 C34 H34A 119.9 .
C35 C34 H34A 119.9 .
C34 C35 C36 120.6(3) .
C34 C35 H35A 119.7 .
C36 C35 H35A 119.7 .
C31 C36 C35 119.3(3) .
C31 C36 C49 123.7(2) .
C35 C36 C49 116.7(3) .
C38 C37 C42 120.2(3) .
C38 C37 C32 121.7(3) .
C42 C37 C32 118.0(3) .
C39 C38 C37 119.2(3) .
C39 C38 C46 119.1(3) .
C37 C38 C46 121.6(3) .
C40 C39 C38 120.7(3) .
C40 C39 H39A 119.7 .
C38 C39 H39A 119.7 .
C41 C40 C39 120.0(3) .
C41 C40 H40A 120.0 .
C39 C40 H40A 120.0 .
C40 C41 C42 120.9(3) .
C40 C41 H41A 119.5 .
C42 C41 H41A 119.5 .
C41 C42 C37 118.8(3) .
C41 C42 C43 118.7(3) .
C37 C42 C43 122.0(3) .
C44 C43 C42 112.9(3) .
C44 C43 C45 110.7(3) .
C42 C43 C45 109.2(3) .
C44 C43 H43A 107.9 .
C42 C43 H43A 107.9 .
C45 C43 H43A 107.9 .
C43 C44 H44A 109.5 .
C43 C44 H44B 109.5 .
H44A C44 H44B 109.5 .
C43 C44 H44C 109.5 .
H44A C44 H44C 109.5 .
H44B C44 H44C 109.5 .
C43 C45 H45A 109.5 .
C43 C45 H45B 109.5 .
H45A C45 H45B 109.5 .
C43 C45 H45C 109.5 .
H45A C45 H45C 109.5 .
H45B C45 H45C 109.5 .
C38 C46 C47 112.1(3) .
C38 C46 C48 110.7(3) .
C47 C46 C48 110.6(3) .
C38 C46 H46A 107.7 .
C47 C46 H46A 107.7 .
C48 C46 H46A 107.7 .
C46 C47 H47A 109.5 .
C46 C47 H47B 109.5 .
H47A C47 H47B 109.5 .
C46 C47 H47C 109.5 .
H47A C47 H47C 109.5 .
H47B C47 H47C 109.5 .
C46 C48 H48A 109.5 .
C46 C48 H48B 109.5 .
H48A C48 H48B 109.5 .
C46 C48 H48C 109.5 .
H48A C48 H48C 109.5 .
H48B C48 H48C 109.5 .
C54 C49 C50 120.1(3) .
C54 C49 C36 120.5(3) .
C50 C49 C36 118.6(3) .
C51 C50 C49 118.2(3) .
C51 C50 C55 119.1(3) .
C49 C50 C55 122.3(3) .
C52 C51 C50 122.0(3) .
C52 C51 H51A 119.0 .
C50 C51 H51A 119.0 .
C51 C52 C53 119.5(3) .
C51 C52 H52A 120.3 .
C53 C52 H52A 120.3 .
C52 C53 C54 121.2(3) .
C52 C53 H53A 119.4 .
C54 C53 H53A 119.4 .
C53 C54 C49 118.9(3) .
C53 C54 C58 117.4(3) .
C49 C54 C58 123.6(3) .
C50 C55 C56 114.7(3) .
C50 C55 C57 109.3(3) .
C56 C55 C57 110.2(3) .
C50 C55 H55A 107.4 .
C56 C55 H55A 107.4 .
C57 C55 H55A 107.4 .
C55 C56 H56A 109.5 .
C55 C56 H56B 109.5 .
H56A C56 H56B 109.5 .
C55 C56 H56C 109.5 .
H56A C56 H56C 109.5 .
H56B C56 H56C 109.5 .
C55 C57 H57A 109.5 .
C55 C57 H57B 109.5 .
H57A C57 H57B 109.5 .
C55 C57 H57C 109.5 .
H57A C57 H57C 109.5 .
H57B C57 H57C 109.5 .
C54 C58 C59 111.6(3) .
C54 C58 C60 110.9(3) .
C59 C58 C60 109.8(3) .
C54 C58 H58A 108.1 .
C59 C58 H58A 108.1 .
C60 C58 H58A 108.1 .
C58 C59 H59A 109.5 .
C58 C59 H59B 109.5 .
H59A C59 H59B 109.5 .
C58 C59 H59C 109.5 .
H59A C59 H59C 109.5 .
H59B C59 H59C 109.5 .
C58 C60 H60A 109.5 .
C58 C60 H60B 109.5 .
H60A C60 H60B 109.5 .
C58 C60 H60C 109.5 .
H60A C60 H60C 109.5 .
H60B C60 H60C 109.5 .
N4 C61 C62 129.2(3) .
N4 C61 C68 114.1(3) .
C62 C61 C68 116.7(3) .
C63 C62 C67 117.7(3) .
C63 C62 C61 122.0(3) .
C67 C62 C61 119.9(3) .
C64 C63 C62 121.0(3) .
C64 C63 H63A 119.5 .
C62 C63 H63A 119.5 .
C63 C64 C65 120.3(4) .
C63 C64 H64A 119.9 .
C65 C64 H64A 119.9 .
C66 C65 C64 119.3(4) .
C66 C65 H65A 120.4 .
C64 C65 H65A 120.4 .
C65 C66 C67 120.7(4) .
C65 C66 H66A 119.7 .
C67 C66 H66A 119.7 .
C66 C67 C62 121.0(4) .
C66 C67 H67A 119.5 .
C62 C67 H67A 119.5 .
C69 C68 C73 118.0(3) .
C69 C68 C61 121.6(3) .
C73 C68 C61 120.4(3) .
C68 C69 C70 120.9(4) .
C68 C69 H69A 119.6 .
C70 C69 H69A 119.6 .
C71 C70 C69 119.9(4) .
C71 C70 H70A 120.0 .
C69 C70 H70A 120.0 .
C70 C71 C72 120.1(3) .
C70 C71 H71A 120.0 .
C72 C71 H71A 120.0 .
C73 C72 C71 120.0(4) .
C73 C72 H72A 120.0 .
C71 C72 H72A 120.0 .
C72 C73 C68 121.0(3) .
C72 C73 H73A 119.5 .
C68 C73 H73A 119.5 .
N3 C74 C81 128.9(3) .
N3 C74 C75 112.7(3) .
C81 C74 C75 118.4(3) .
C80 C75 C76 117.9(3) .
C80 C75 C74 121.8(3) .
C76 C75 C74 120.3(3) .
C77 C76 C75 120.7(3) .
C77 C76 H76A 119.7 .
C75 C76 H76A 119.7 .
C78 C77 C76 120.7(3) .
C78 C77 H77A 119.6 .
C76 C77 H77A 119.6 .
C77 C78 C79 119.7(3) .
C77 C78 H78A 120.2 .
C79 C78 H78A 120.2 .
C80 C79 C78 120.2(3) .
C80 C79 H79A 119.9 .
C78 C79 H79A 119.9 .
C79 C80 C75 120.9(3) .
C79 C80 H80A 119.6 .
C75 C80 H80A 119.6 .
C86 C81 C82 118.0(3) .
C86 C81 C74 122.2(3) .
C82 C81 C74 119.7(3) .
C83 C82 C81 120.6(3) .
C83 C82 H82A 119.7 .
C81 C82 H82A 119.7 .
C82 C83 C84 120.8(3) .
C82 C83 H83A 119.6 .
C84 C83 H83A 119.6 .
C83 C84 C85 119.1(3) .
C83 C84 H84A 120.4 .
C85 C84 H84A 120.4 .
C86 C85 C84 119.9(3) .
C86 C85 H85A 120.1 .
C84 C85 H85A 120.1 .
C85 C86 C81 121.6(3) .
C85 C86 H86A 119.2 .
C81 C86 H86A 119.2 .
C88 C87 H87A 109.5 .
C88 C87 H87B 109.5 .
H87A C87 H87B 109.5 .
C88 C87 H87C 109.5 .
H87A C87 H87C 109.5 .
H87B C87 H87C 109.5 .
C89 C88 C87 124.2(4) .
C89 C88 H88A 106.3 .
C87 C88 H88A 106.3 .
C89 C88 H88B 106.3 .
C87 C88 H88B 106.3 .
H88A C88 H88B 106.4 .
C88 C89 C90 123.2(4) .
C88 C89 H89A 106.5 .
C90 C89 H89A 106.5 .
C88 C89 H89B 106.5 .
C90 C89 H89B 106.5 .
H89A C89 H89B 106.5 .
C91 C90 C89 122.7(4) .
C91 C90 H90A 106.6 .
C89 C90 H90A 106.6 .
C91 C90 H90B 106.6 .
C89 C90 H90B 106.6 .
H90A C90 H90B 106.6 .
C92 C91 C90 122.3(5) .
C92 C91 H91A 106.8 .
C90 C91 H91A 106.8 .
C92 C91 H91B 106.8 .
C90 C91 H91B 106.8 .
H91A C91 H91B 106.6 .
C91 C92 H92A 109.5 .
C91 C92 H92B 109.5 .
H92A C92 H92B 109.5 .
C91 C92 H92C 109.5 .
H92A C92 H92C 109.5 .
H92B C92 H92C 109.5 .
C94 C93 H93A 109.5 .
C94 C93 H93B 109.5 .
H93A C93 H93B 109.5 .
C94 C93 H93C 109.5 .
H93A C93 H93C 109.5 .
H93B C93 H93C 109.5 .
C96 C94 C93 118.7(5) .
C96 C94 H94A 107.6 .
C93 C94 H94A 107.6 .
C96 C94 H94B 107.6 .
C93 C94 H94B 107.6 .
H94A C94 H94B 107.1 .
C96 C96 C94 131.5(8) 3_656
C96 C96 H96A 104.4 3_656
C94 C96 H96A 104.4 .
C96 C96 H96B 104.4 3_656
C94 C96 H96B 104.4 .
H96A C96 H96B 105.6 .
H95A C95 H95B 106.2 .

loop_
_geom_bond_atom_site_label_1
_geom_bond_atom_site_label_2
_geom_bond_distance
_geom_bond_site_symmetry_2
Ga1 N2 1.870(2) .
Ga1 N1 1.890(2) .
Ga1 C31 1.968(3) .
Ga1 Ga2 2.7521(4) .
Ga2 N2 1.864(2) .
Ga2 N1 1.902(2) .
Ga2 C1 1.971(3) .
N1 N3 1.374(3) .
N2 N4 1.402(3) .
N3 C74 1.298(4) .
N4 C61 1.290(4) .
C1 C2 1.405(4) .
C1 C6 1.410(4) .
C2 C3 1.392(4) .
C2 C7 1.501(4) .
C3 C4 1.391(4) .
C3 H3B 0.9500 .
C4 C5 1.379(4) .
C4 H4B 0.9500 .
C5 C6 1.401(4) .
C5 H5A 0.9500 .
C6 C19 1.499(4) .
C7 C8 1.406(4) .
C7 C12 1.411(4) .
C8 C9 1.412(4) .
C8 C13 1.514(4) .
C9 C10 1.372(5) .
C9 H9A 0.9500 .
C10 C11 1.384(5) .
C10 H10A 0.9500 .
C11 C12 1.385(4) .
C11 H11A 0.9500 .
C12 C16 1.522(5) .
C13 C15 1.540(4) .
C13 C14 1.546(4) .
C13 H13A 1.0000 .
C14 H14A 0.9800 .
C14 H14B 0.9800 .
C14 H14C 0.9800 .
C15 H15A 0.9800 .
C15 H15B 0.9800 .
C15 H15C 0.9800 .
C16 C18 1.530(5) .
C16 C17 1.538(4) .
C16 H16A 1.0000 .
C17 H17A 0.9800 .
C17 H17B 0.9800 .
C17 H17C 0.9800 .
C18 H18A 0.9800 .
C18 H18B 0.9800 .
C18 H18C 0.9800 .
C19 C24 1.413(4) .
C19 C20 1.413(4) .
C20 C21 1.389(4) .
C20 C25 1.535(4) .
C21 C22 1.378(5) .
C21 H21A 0.9500 .
C22 C23 1.374(5) .
C22 H22A 0.9500 .
C23 C24 1.403(5) .
C23 H23A 0.9500 .
C24 C28 1.522(5) .
C25 C26 1.517(5) .
C25 C27 1.536(4) .
C25 H25A 1.0000 .
C26 H26A 0.9800 .
C26 H26B 0.9800 .
C26 H26C 0.9800 .
C27 H27A 0.9800 .
C27 H27B 0.9800 .
C27 H27C 0.9800 .
C28 C30 1.526(5) .
C28 C29 1.530(5) .
C28 H28A 1.0000 .
C29 H29A 0.9800 .
C29 H29B 0.9800 .
C29 H29C 0.9800 .
C30 H30A 0.9800 .
C30 H30B 0.9800 .
C30 H30C 0.9800 .
C31 C32 1.405(4) .
C31 C36 1.409(4) .
C32 C33 1.403(4) .
C32 C37 1.509(4) .
C33 C34 1.376(4) .
C33 H33A 0.9500 .
C34 C35 1.378(4) .
C34 H34A 0.9500 .
C35 C36 1.411(4) .
C35 H35A 0.9500 .
C36 C49 1.512(4) .
C37 C38 1.401(4) .
C37 C42 1.407(4) .
C38 C39 1.393(4) .
C38 C46 1.523(4) .
C39 C40 1.383(4) .
C39 H39A 0.9500 .
C40 C41 1.380(4) .
C40 H40A 0.9500 .
C41 C42 1.393(4) .
C41 H41A 0.9500 .
C42 C43 1.538(4) .
C43 C44 1.526(4) .
C43 C45 1.541(4) .
C43 H43A 1.0000 .
C44 H44A 0.9800 .
C44 H44B 0.9800 .
C44 H44C 0.9800 .
C45 H45A 0.9800 .
C45 H45B 0.9800 .
C45 H45C 0.9800 .
C46 C47 1.528(5) .
C46 C48 1.529(5) .
C46 H46A 1.0000 .
C47 H47A 0.9800 .
C47 H47B 0.9800 .
C47 H47C 0.9800 .
C48 H48A 0.9800 .
C48 H48B 0.9800 .
C48 H48C 0.9800 .
C49 C54 1.414(4) .
C49 C50 1.426(4) .
C50 C51 1.394(4) .
C50 C55 1.524(4) .
C51 C52 1.382(5) .
C51 H51A 0.9500 .
C52 C53 1.389(5) .
C52 H52A 0.9500 .
C53 C54 1.397(4) .
C53 H53A 0.9500 .
C54 C58 1.523(4) .
C55 C56 1.530(4) .
C55 C57 1.543(4) .
C55 H55A 1.0000 .
C56 H56A 0.9800 .
C56 H56B 0.9800 .
C56 H56C 0.9800 .
C57 H57A 0.9800 .
C57 H57B 0.9800 .
C57 H57C 0.9800 .
C58 C59 1.531(4) .
C58 C60 1.538(4) .
C58 H58A 1.0000 .
C59 H59A 0.9800 .
C59 H59B 0.9800 .
C59 H59C 0.9800 .
C60 H60A 0.9800 .
C60 H60B 0.9800 .
C60 H60C 0.9800 .
C61 C62 1.488(5) .
C61 C68 1.505(4) .
C62 C63 1.391(4) .
C62 C67 1.401(4) .
C63 C64 1.385(5) .
C63 H63A 0.9500 .
C64 C65 1.387(5) .
C64 H64A 0.9500 .
C65 C66 1.375(5) .
C65 H65A 0.9500 .
C66 C67 1.376(5) .
C66 H66A 0.9500 .
C67 H67A 0.9500 .
C68 C69 1.389(5) .
C68 C73 1.401(5) .
C69 C70 1.394(5) .
C69 H69A 0.9500 .
C70 C71 1.378(5) .
C70 H70A 0.9500 .
C71 C72 1.381(5) .
C71 H71A 0.9500 .
C72 C73 1.381(5) .
C72 H72A 0.9500 .
C73 H73A 0.9500 .
C74 C81 1.481(4) .
C74 C75 1.496(4) .
C75 C80 1.394(4) .
C75 C76 1.411(4) .
C76 C77 1.381(4) .
C76 H76A 0.9500 .
C77 C78 1.372(5) .
C77 H77A 0.9500 .
C78 C79 1.391(5) .
C78 H78A 0.9500 .
C79 C80 1.386(4) .
C79 H79A 0.9500 .
C80 H80A 0.9500 .
C81 C86 1.390(4) .
C81 C82 1.393(4) .
C82 C83 1.379(4) .
C82 H82A 0.9500 .
C83 C84 1.384(5) .
C83 H83A 0.9500 .
C84 C85 1.387(4) .
C84 H84A 0.9500 .
C85 C86 1.378(4) .
C85 H85A 0.9500 .
C86 H86A 0.9500 .
C87 C88 1.463(6) .
C87 H87A 0.9800 .
C87 H87B 0.9800 .
C87 H87C 0.9800 .
C88 C89 1.408(6) .
C88 H88A 0.9900 .
C88 H88B 0.9900 .
C89 C90 1.457(6) .
C89 H89A 0.9900 .
C89 H89B 0.9900 .
C90 C91 1.442(6) .
C90 H90A 0.9900 .
C90 H90B 0.9900 .
C91 C92 1.438(6) .
C91 H91A 0.9900 .
C91 H91B 0.9900 .
C92 H92A 0.9800 .
C92 H92B 0.9800 .
C92 H92C 0.9800 .
C93 C94 1.527(7) .
C93 H93A 0.9800 .
C93 H93B 0.9800 .
C93 H93C 0.9800 .
C94 C96 1.405(7) .
C94 H94A 0.9900 .
C94 H94B 0.9900 .
C96 C96 1.390(8) 3_656
C96 H96A 0.9900 .
C96 H96B 0.9900 .
C95 H95A 0.9900 .
C95 H95B 0.9900 .
